data_7205256
loop_
_publ_author_name
'Ye\,silel, Okan Z.'
'Erer, Hakan'
'B\"uy\"ukg\"ung\"or, Orhan'

_publ_section_title
;
 Supramolecular architectures of cadmium(ii)-orotate complexes
 containing water clusters
;
_journal_issue 5
_journal_name_full CrystEngComm
_journal_page_first 1339
_journal_paper_doi 10.1039/c0ce00308e
_journal_volume 13
_journal_year 2011
_chemical_formula_sum 'C11 H22 Cd N4 O6'
_chemical_formula_weight 418.73
_chemical_name_systematic
;
?
;
_space_group_IT_number 14
_symmetry_cell_setting monoclinic
_symmetry_space_group_name_Hall '-P 2ybc'
_symmetry_space_group_name_H-M 'P 1 21/c 1'
_atom_sites_solution_hydrogens geom
_atom_sites_solution_primary direct
_atom_sites_solution_secondary difmap
_audit_creation_method SHELXL-97
_cell_angle_alpha 90.00
_cell_angle_beta 95.463(2)
_cell_angle_gamma 90.00
_cell_formula_units_Z 4
_cell_length_a 10.6762(3)
_cell_length_b 14.9236(5)
_cell_length_c 10.2986(3)
_cell_measurement_reflns_used 43337
_cell_measurement_temperature 293(2)
_cell_measurement_theta_max 28.07
_cell_measurement_theta_min 1.36
_cell_volume 1633.40(9)
_computing_cell_refinement 'STOE X-AREA'
_computing_data_collection 'STOE X-AREA'
_computing_data_reduction 'STOE X-RED'
_computing_molecular_graphics 'Ortep-3 for Windows (Farrugia, 1997)'
_computing_publication_material 'WinGX publication routines (Farrugia, 1999)'
_computing_structure_refinement 'SHELXL-97 (Sheldrick, 1997)'
_computing_structure_solution 'SHELXS97 (Sheldrick, 1997)'
_diffrn_ambient_temperature 293(2)
_diffrn_detector_area_resol_mean 6.67
_diffrn_measured_fraction_theta_full 1.000
_diffrn_measured_fraction_theta_max 1.000
_diffrn_measurement_device_type 'STOE IPDS 2'
_diffrn_radiation_monochromator graphite
_diffrn_radiation_source 'fine-focus sealed tube'
_diffrn_radiation_type MoK\a
_diffrn_radiation_wavelength 0.71073
_diffrn_reflns_av_R_equivalents 0.0462
_diffrn_reflns_av_sigmaI/netI 0.0178
_diffrn_reflns_limit_h_max 13
_diffrn_reflns_limit_h_min -13
_diffrn_reflns_limit_k_max 18
_diffrn_reflns_limit_k_min -18
_diffrn_reflns_limit_l_max 12
_diffrn_reflns_limit_l_min -12
_diffrn_reflns_number 28229
_diffrn_reflns_theta_full 26.00
_diffrn_reflns_theta_max 26.00
_diffrn_reflns_theta_min 1.92
_diffrn_standards_interval_count 0
_diffrn_standards_number 0
_exptl_absorpt_coefficient_mu 1.370
_exptl_absorpt_correction_T_max 0.7568
_exptl_absorpt_correction_T_min 0.3607
_exptl_absorpt_correction_type integration
_exptl_crystal_colour colorless
_exptl_crystal_density_diffrn 1.703
_exptl_crystal_density_method 'not measured'
_exptl_crystal_description prism
_exptl_crystal_F_000 848
_exptl_crystal_size_max 0.340
_exptl_crystal_size_mid 0.287
_exptl_crystal_size_min 0.190
_refine_diff_density_max 0.426
_refine_diff_density_min -0.625
_refine_diff_density_rms 0.058
_refine_ls_extinction_coef 0.0071(4)
_refine_ls_extinction_expression Fc^*^=kFc[1+0.001xFc^2^\l^3^/sin(2\q)]^-1/4^
_refine_ls_extinction_method SHELXL
_refine_ls_goodness_of_fit_ref 1.026
_refine_ls_hydrogen_treatment mixed
_refine_ls_matrix_type full
_refine_ls_number_parameters 240
_refine_ls_number_reflns 3225
_refine_ls_number_restraints 7
_refine_ls_restrained_S_all 1.065
_refine_ls_R_factor_all 0.0264
_refine_ls_R_factor_gt 0.0235
_refine_ls_shift/su_max 0.001
_refine_ls_shift/su_mean 0.000
_refine_ls_structure_factor_coef Fsqd
_refine_ls_weighting_details 'calc w=1/[\s^2^(Fo^2^)+(0.0361P)^2^+0.7871P] where P=(Fo^2^+2Fc^2^)/3'
_refine_ls_weighting_scheme calc
_refine_ls_wR_factor_gt 0.0608
_refine_ls_wR_factor_ref 0.0622
_reflns_number_gt 2966
_reflns_number_total 3225
_reflns_threshold_expression >2sigma(I)
_cod_data_source_file C0CE00308E.TXT
_cod_data_source_block okan29
_cod_original_sg_symbol_H-M 'P 21/c'
_cod_database_code 7205256

loop_
_symmetry_equiv_pos_as_xyz
'x, y, z'
'-x, y+1/2, -z+1/2'
'-x, -y, -z'
'x, -y-1/2, z-1/2'

loop_
_atom_site_label
_atom_site_type_symbol
_atom_site_fract_x
_atom_site_fract_y
_atom_site_fract_z
_atom_site_U_iso_or_equiv
_atom_site_adp_type
_atom_site_occupancy
_atom_site_symmetry_multiplicity
_atom_site_calc_flag
_atom_site_refinement_flags
_atom_site_disorder_assembly
_atom_site_disorder_group
C1 C 0.8498(2) 0.56916(14) 0.5428(2) 0.0324(4) Uani 1 1 d . . .
C2 C 0.8859(2) 0.46435(15) 0.7087(2) 0.0412(5) Uani 1 1 d . . .
C3 C 0.8505(2) 0.41460(15) 0.4824(2) 0.0388(5) Uani 1 1 d . . .
C4 C 0.8396(2) 0.50624(15) 0.4472(2) 0.0376(5) Uani 1 1 d . . .
H4 H 0.8256 0.5230 0.3600 0.045 Uiso 1 1 calc R . .
C5 C 0.8380(2) 0.66814(13) 0.5100(2) 0.0351(5) Uani 1 1 d . B .
C6 C 0.7233(4) 0.5698(2) 1.0351(3) 0.0734(9) Uani 1 1 d . . .
H6A H 0.7240 0.5670 1.1293 0.088 Uiso 1 1 calc R A 1
H6B H 0.7021 0.5105 1.0013 0.088 Uiso 1 1 calc R A 1
C7A C 0.6120(6) 0.6392(5) 0.9793(6) 0.0602(19) Uani 0.447(5) 1 d P B 1
H7A1 H 0.5302 0.6181 0.9998 0.072 Uiso 0.447(5) 1 calc PR B 1
H7A2 H 0.6265 0.6985 1.0162 0.072 Uiso 0.447(5) 1 calc PR B 1
C8A C 0.5402(10) 0.5783(9) 0.7699(10) 0.101(3) Uani 0.447(5) 1 d P B 1
H8A1 H 0.4589 0.5831 0.8040 0.121 Uiso 0.447(5) 1 calc PR B 1
H8A2 H 0.5727 0.5189 0.7917 0.121 Uiso 0.447(5) 1 calc PR B 1
C9A C 0.5205(10) 0.5854(8) 0.6262(10) 0.101(3) Uani 0.447(5) 1 d P B 1
H9A1 H 0.4634 0.5394 0.5927 0.152 Uiso 0.447(5) 1 calc PR B 1
H9A2 H 0.5996 0.5783 0.5901 0.152 Uiso 0.447(5) 1 calc PR B 1
H9A3 H 0.4858 0.6431 0.6025 0.152 Uiso 0.447(5) 1 calc PR B 1
C10A C 0.5537(12) 0.7367(9) 0.8064(17) 0.098(3) Uani 0.447(5) 1 d PD B 1
H10A H 0.6064 0.7801 0.8558 0.117 Uiso 0.447(5) 1 calc PR B 1
H10B H 0.5600 0.7499 0.7151 0.117 Uiso 0.447(5) 1 calc PR B 1
C11A C 0.4175(8) 0.7581(8) 0.8324(10) 0.098(3) Uani 0.447(5) 1 d P B 1
H11A H 0.3987 0.8193 0.8090 0.147 Uiso 0.447(5) 1 calc PR B 1
H11B H 0.4078 0.7494 0.9232 0.147 Uiso 0.447(5) 1 calc PR B 1
H11C H 0.3610 0.7191 0.7811 0.147 Uiso 0.447(5) 1 calc PR B 1
C7B C 0.6440(6) 0.5530(4) 0.9197(6) 0.0661(16) Uani 0.553(5) 1 d P B 2
H7B1 H 0.5641 0.5299 0.9426 0.079 Uiso 0.553(5) 1 calc PR B 2
H7B2 H 0.6822 0.5075 0.8690 0.079 Uiso 0.553(5) 1 calc PR B 2
C8B C 0.5762(6) 0.6012(6) 0.7005(9) 0.0870(17) Uani 0.553(5) 1 d P B 2
H8B1 H 0.5792 0.6478 0.6352 0.104 Uiso 0.553(5) 1 calc PR B 2
H8B2 H 0.6341 0.5543 0.6801 0.104 Uiso 0.553(5) 1 calc PR B 2
C9B C 0.4436(6) 0.5626(6) 0.6919(7) 0.0870(17) Uani 0.553(5) 1 d P B 2
H9B1 H 0.4214 0.5398 0.6056 0.130 Uiso 0.553(5) 1 calc PR B 2
H9B2 H 0.3853 0.6088 0.7107 0.130 Uiso 0.553(5) 1 calc PR B 2
H9B3 H 0.4404 0.5150 0.7541 0.130 Uiso 0.553(5) 1 calc PR B 2
C10B C 0.5573(6) 0.7005(5) 0.8897(7) 0.0686(17) Uani 0.553(5) 1 d P B 2
H10C H 0.6041 0.7188 0.9708 0.082 Uiso 0.553(5) 1 calc PR B 2
H10D H 0.4777 0.6756 0.9103 0.082 Uiso 0.553(5) 1 calc PR B 2
C11B C 0.5336(9) 0.7808(7) 0.8026(9) 0.084(2) Uani 0.553(5) 1 d P B 2
H11D H 0.4877 0.8251 0.8463 0.127 Uiso 0.553(5) 1 calc PR B 2
H11E H 0.4854 0.7630 0.7234 0.127 Uiso 0.553(5) 1 calc PR B 2
H11F H 0.6124 0.8055 0.7825 0.127 Uiso 0.553(5) 1 calc PR B 2
N1 N 0.87043(19) 0.55065(12) 0.67189(18) 0.0379(4) Uani 1 1 d . . .
N2 N 0.87362(19) 0.39920(12) 0.61392(18) 0.0389(4) Uani 1 1 d . . .
H2 H 0.8810 0.3443 0.6391 0.047 Uiso 1 1 calc R . .
N3 N 0.8487(3) 0.59160(17) 1.0038(2) 0.0628(6) Uani 1 1 d . . .
H3A H 0.8928 0.5407 0.9975 0.075 Uiso 1 1 calc R . .
H3B H 0.8876 0.6245 1.0688 0.075 Uiso 1 1 calc R . .
N4 N 0.6201(3) 0.6403(2) 0.8338(3) 0.0696(8) Uani 1 1 d D . .
O1 O 0.82751(18) 0.72200(11) 0.60179(16) 0.0469(4) Uani 1 1 d . . .
O2 O 0.83855(18) 0.68863(11) 0.39227(16) 0.0440(4) Uani 1 1 d . . .
O3 O 0.9092(2) 0.44135(12) 0.82447(17) 0.0642(6) Uani 1 1 d . . .
O4 O 0.8409(2) 0.34964(12) 0.40623(18) 0.0564(5) Uani 1 1 d . . .
O5 O 1.06652(19) 0.70161(14) 0.81954(19) 0.0520(4) Uani 1 1 d D . .
H5A H 1.113(3) 0.678(2) 0.883(2) 0.078 Uiso 1 1 d D . .
H5B H 1.089(3) 0.679(2) 0.751(2) 0.078 Uiso 1 1 d D . .
O6 O 1.2243(3) 0.67393(14) 1.0378(2) 0.0730(7) Uani 1 1 d D . .
H6C H 1.210(4) 0.7271(14) 1.062(4) 0.109 Uiso 1 1 d D . .
H6D H 1.182(4) 0.637(2) 1.080(4) 0.109 Uiso 1 1 d D . .
Cd1 Cd 0.846734(17) 0.668968(10) 0.813927(15) 0.04008(9) Uani 1 1 d . . .

loop_
_atom_site_aniso_label
_atom_site_aniso_U_11
_atom_site_aniso_U_22
_atom_site_aniso_U_33
_atom_site_aniso_U_23
_atom_site_aniso_U_13
_atom_site_aniso_U_12
C1 0.0400(11) 0.0279(10) 0.0300(10) 0.0009(8) 0.0064(8) 0.0000(8)
C2 0.0621(14) 0.0276(11) 0.0338(11) 0.0000(9) 0.0029(10) 0.0000(10)
C3 0.0516(13) 0.0315(11) 0.0344(11) -0.0033(9) 0.0098(9) -0.0014(9)
C4 0.0515(12) 0.0315(11) 0.0300(10) 0.0011(9) 0.0043(9) -0.0007(9)
C5 0.0432(11) 0.0284(11) 0.0339(11) 0.0049(8) 0.0052(9) 0.0013(8)
C6 0.116(3) 0.0571(18) 0.0505(17) 0.0112(14) 0.0242(17) -0.0179(18)
C7A 0.062(4) 0.073(4) 0.049(4) -0.002(3) 0.021(3) -0.017(3)
C8A 0.085(4) 0.135(7) 0.087(5) -0.036(4) 0.022(4) -0.051(4)
C9A 0.085(4) 0.135(7) 0.087(5) -0.036(4) 0.022(4) -0.051(4)
C10A 0.060(4) 0.131(8) 0.102(6) 0.003(6) 0.007(4) 0.016(4)
C11A 0.060(4) 0.131(8) 0.102(6) 0.003(6) 0.007(4) 0.016(4)
C7B 0.073(4) 0.051(3) 0.077(4) 0.010(3) 0.021(3) -0.026(3)
C8B 0.053(3) 0.120(5) 0.086(4) -0.023(3) 0.000(2) -0.028(3)
C9B 0.053(3) 0.120(5) 0.086(4) -0.023(3) 0.000(2) -0.028(3)
C10B 0.066(4) 0.081(4) 0.061(4) 0.005(3) 0.017(3) 0.002(3)
C11B 0.068(5) 0.106(7) 0.078(5) 0.013(5) 0.004(3) 0.016(4)
N1 0.0624(12) 0.0241(9) 0.0270(9) 0.0000(7) 0.0042(8) 0.0008(8)
N2 0.0612(12) 0.0223(8) 0.0338(9) 0.0014(7) 0.0076(8) 0.0004(8)
N3 0.0974(19) 0.0482(13) 0.0415(12) 0.0074(10) -0.0002(12) -0.0110(13)
N4 0.0681(16) 0.092(2) 0.0479(14) 0.0053(14) 0.0037(12) -0.0348(15)
O1 0.0781(12) 0.0267(8) 0.0369(9) 0.0020(7) 0.0102(8) 0.0063(8)
O2 0.0687(11) 0.0295(8) 0.0346(8) 0.0069(6) 0.0090(7) 0.0033(7)
O3 0.1238(18) 0.0347(10) 0.0318(9) 0.0063(7) -0.0048(9) 0.0026(10)
O4 0.0988(15) 0.0325(9) 0.0397(10) -0.0105(7) 0.0152(9) -0.0038(9)
O5 0.0622(12) 0.0531(11) 0.0415(10) -0.0109(9) 0.0097(8) -0.0030(9)
O6 0.1094(19) 0.0497(13) 0.0597(14) 0.0038(10) 0.0075(13) 0.0054(12)
Cd1 0.05986(13) 0.02872(12) 0.03259(12) -0.00401(6) 0.00930(8) -0.00315(7)

loop_
_atom_type_symbol
_atom_type_description
_atom_type_scat_dispersion_real
_atom_type_scat_dispersion_imag
_atom_type_scat_source
C C 0.0033 0.0016 'International Tables Vol C Tables 4.2.6.8 and 6.1.1.4'
H H 0.0000 0.0000 'International Tables Vol C Tables 4.2.6.8 and 6.1.1.4'
N N 0.0061 0.0033 'International Tables Vol C Tables 4.2.6.8 and 6.1.1.4'
O O 0.0106 0.0060 'International Tables Vol C Tables 4.2.6.8 and 6.1.1.4'
Cd Cd -0.8075 1.2024 'International Tables Vol C Tables 4.2.6.8 and 6.1.1.4'

loop_
_geom_angle_atom_site_label_1
_geom_angle_atom_site_label_2
_geom_angle_atom_site_label_3
_geom_angle
_geom_angle_site_symmetry_1
_geom_angle_site_symmetry_3
_geom_angle_publ_flag
N1 C1 C4 124.4(2) . . ?
N1 C1 C5 114.79(18) . . ?
C4 C1 C5 120.8(2) . . ?
O3 C2 N1 122.8(2) . . ?
O3 C2 N2 118.8(2) . . ?
N1 C2 N2 118.4(2) . . ?
O4 C3 N2 119.2(2) . . ?
O4 C3 C4 126.1(2) . . ?
N2 C3 C4 114.66(19) . . ?
C1 C4 C3 118.8(2) . . ?
C1 C4 H4 120.6 . . ?
C3 C4 H4 120.6 . . ?
O2 C5 O1 125.67(19) . . ?
O2 C5 C1 116.48(19) . . ?
O1 C5 C1 117.84(19) . . ?
C7B C6 N3 110.2(3) . . ?
C7B C6 C7A 57.4(4) . . ?
N3 C6 C7A 115.9(3) . . ?
C7B C6 H6A 141.2 . . ?
N3 C6 H6A 108.3 . . ?
C7A C6 H6A 108.3 . . ?
C7B C6 H6B 55.7 . . ?
N3 C6 H6B 108.3 . . ?
C7A C6 H6B 108.3 . . ?
H6A C6 H6B 107.4 . . ?
N4 C7A C6 104.3(4) . . ?
N4 C7A H7A1 110.9 . . ?
C6 C7A H7A1 110.9 . . ?
N4 C7A H7A2 110.9 . . ?
C6 C7A H7A2 110.9 . . ?
H7A1 C7A H7A2 108.9 . . ?
N4 C8A C9A 116.9(10) . . ?
N4 C8A H8A1 108.1 . . ?
C9A C8A H8A1 108.1 . . ?
N4 C8A H8A2 108.1 . . ?
C9A C8A H8A2 108.1 . . ?
H8A1 C8A H8A2 107.3 . . ?
C8A C9A H9A1 109.5 . . ?
C8A C9A H9A2 109.5 . . ?
H9A1 C9A H9A2 109.5 . . ?
C8A C9A H9A3 109.5 . . ?
H9A1 C9A H9A3 109.5 . . ?
H9A2 C9A H9A3 109.5 . . ?
C11A C10A N4 124.1(11) . . ?
C11A C10A H10A 106.3 . . ?
N4 C10A H10A 106.3 . . ?
C11A C10A H10B 106.3 . . ?
N4 C10A H10B 106.3 . . ?
H10A C10A H10B 106.4 . . ?
C10A C11A H11A 109.5 . . ?
C10A C11A H11B 109.5 . . ?
H11A C11A H11B 109.5 . . ?
C10A C11A H11C 109.5 . . ?
H11A C11A H11C 109.5 . . ?
H11B C11A H11C 109.5 . . ?
C6 C7B N4 112.1(4) . . ?
C6 C7B H7B1 109.2 . . ?
N4 C7B H7B1 109.2 . . ?
C6 C7B H7B2 109.2 . . ?
N4 C7B H7B2 109.2 . . ?
H7B1 C7B H7B2 107.9 . . ?
C9B C8B N4 113.7(6) . . ?
C9B C8B H8B1 108.8 . . ?
N4 C8B H8B1 108.8 . . ?
C9B C8B H8B2 108.8 . . ?
N4 C8B H8B2 108.8 . . ?
H8B1 C8B H8B2 107.7 . . ?
C8B C9B H9B1 109.5 . . ?
C8B C9B H9B2 109.5 . . ?
H9B1 C9B H9B2 109.5 . . ?
C8B C9B H9B3 109.5 . . ?
H9B1 C9B H9B3 109.5 . . ?
H9B2 C9B H9B3 109.5 . . ?
N4 C10B C11B 110.8(6) . . ?
N4 C10B H10C 109.5 . . ?
C11B C10B H10C 109.5 . . ?
N4 C10B H10D 109.5 . . ?
C11B C10B H10D 109.5 . . ?
H10C C10B H10D 108.1 . . ?
C10B C11B H11D 109.5 . . ?
C10B C11B H11E 109.5 . . ?
H11D C11B H11E 109.5 . . ?
C10B C11B H11F 109.5 . . ?
H11D C11B H11F 109.5 . . ?
H11E C11B H11F 109.5 . . ?
C2 N1 C1 118.32(18) . . ?
C2 N1 Cd1 124.56(14) . . ?
C1 N1 Cd1 116.47(14) . . ?
C3 N2 C2 125.29(19) . . ?
C3 N2 H2 117.4 . . ?
C2 N2 H2 117.4 . . ?
C6 N3 Cd1 112.0(2) . . ?
C6 N3 H3A 109.2 . . ?
Cd1 N3 H3A 109.2 . . ?
C6 N3 H3B 109.2 . . ?
Cd1 N3 H3B 109.2 . . ?
H3A N3 H3B 107.9 . . ?
C10B N4 C8A 110.9(6) . . ?
C10B N4 C7A 58.9(4) . . ?
C8A N4 C7A 112.0(6) . . ?
C10B N4 C8B 122.7(5) . . ?
C8A N4 C8B 36.1(5) . . ?
C7A N4 C8B 148.1(5) . . ?
C10B N4 C7B 112.8(4) . . ?
C8A N4 C7B 77.0(6) . . ?
C7A N4 C7B 57.1(4) . . ?
C8B N4 C7B 102.0(5) . . ?
C10B N4 C10A 38.7(6) . . ?
C8A N4 C10A 105.8(8) . . ?
C7A N4 C10A 96.8(7) . . ?
C8B N4 C10A 95.2(7) . . ?
C7B N4 C10A 151.1(7) . . ?
C10B N4 Cd1 117.9(4) . . ?
C8A N4 Cd1 129.6(5) . . ?
C7A N4 Cd1 103.4(3) . . ?
C8B N4 Cd1 102.1(3) . . ?
C7B N4 Cd1 94.7(2) . . ?
C10A N4 Cd1 104.3(5) . . ?
C5 O1 Cd1 119.10(14) . . ?
C5 O2 Cd1 125.11(14) . 4_575 ?
Cd1 O5 H5A 115(3) . . ?
Cd1 O5 H5B 105(3) . . ?
H5A O5 H5B 107(3) . . ?
H6C O6 H6D 109(3) . . ?
N3 Cd1 O2 99.61(8) . 4_576 y
N3 Cd1 O1 168.57(8) . . y
O2 Cd1 O1 90.71(6) 4_576 . y
N3 Cd1 N1 99.40(8) . . y
O2 Cd1 N1 160.52(6) 4_576 . y
O1 Cd1 N1 70.76(6) . . y
N3 Cd1 O5 98.88(9) . . y
O2 Cd1 O5 82.65(7) 4_576 . y
O1 Cd1 O5 87.24(7) . . y
N1 Cd1 O5 90.26(7) . . y
N3 Cd1 N4 76.72(10) . . y
O2 Cd1 N4 93.50(9) 4_576 . y
O1 Cd1 N4 97.89(8) . . y
N1 Cd1 N4 94.95(9) . . y
O5 Cd1 N4 173.65(7) . . y

loop_
_geom_bond_atom_site_label_1
_geom_bond_atom_site_label_2
_geom_bond_distance
_geom_bond_site_symmetry_2
_geom_bond_publ_flag
C1 N1 1.355(3) . ?
C1 C4 1.358(3) . ?
C1 C5 1.518(3) . ?
C2 O3 1.243(3) . ?
C2 N1 1.348(3) . ?
C2 N2 1.375(3) . ?
C3 O4 1.245(3) . ?
C3 N2 1.372(3) . ?
C3 C4 1.417(3) . ?
C4 H4 0.9300 . ?
C5 O2 1.251(3) . ?
C5 O1 1.254(3) . ?
C6 C7B 1.414(7) . ?
C6 N3 1.444(4) . ?
C6 C7A 1.638(8) . ?
C6 H6A 0.9700 . ?
C6 H6B 0.9700 . ?
C7A N4 1.509(7) . ?
C7A H7A1 0.9700 . ?
C7A H7A2 0.9700 . ?
C8A N4 1.382(9) . ?
C8A C9A 1.478(15) . ?
C8A H8A1 0.9700 . ?
C8A H8A2 0.9700 . ?
C9A H9A1 0.9600 . ?
C9A H9A2 0.9600 . ?
C9A H9A3 0.9600 . ?
C10A C11A 1.537(15) . ?
C10A N4 1.616(12) . ?
C10A H10A 0.9700 . ?
C10A H10B 0.9700 . ?
C11A H11A 0.9600 . ?
C11A H11B 0.9600 . ?
C11A H11C 0.9600 . ?
C7B N4 1.582(6) . ?
C7B H7B1 0.9700 . ?
C7B H7B2 0.9700 . ?
C8B C9B 1.523(9) . ?
C8B N4 1.524(9) . ?
C8B H8B1 0.9700 . ?
C8B H8B2 0.9700 . ?
C9B H9B1 0.9600 . ?
C9B H9B2 0.9600 . ?
C9B H9B3 0.9600 . ?
C10B N4 1.289(7) . ?
C10B C11B 1.503(11) . ?
C10B H10C 0.9700 . ?
C10B H10D 0.9700 . ?
C11B H11D 0.9600 . ?
C11B H11E 0.9600 . ?
C11B H11F 0.9600 . ?
N1 Cd1 2.3220(18) . ?
N2 H2 0.8600 . ?
N3 Cd1 2.269(2) . y
N3 H3A 0.9000 . ?
N3 H3B 0.9000 . ?
N4 Cd1 2.485(3) . y
O1 Cd1 2.3143(16) . y
O2 Cd1 2.2778(16) 4_575 y
O5 Cd1 2.392(2) . y
O5 H5A 0.855(18) . ?
O5 H5B 0.843(18) . ?
O6 H6C 0.852(19) . ?
O6 H6D 0.851(19) . ?
Cd1 O2 2.2778(16) 4_576 y

loop_
_geom_hbond_atom_site_label_D
_geom_hbond_atom_site_label_H
_geom_hbond_atom_site_label_A
_geom_hbond_distance_DH
_geom_hbond_distance_HA
_geom_hbond_distance_DA
_geom_hbond_angle_DHA
_geom_hbond_site_symmetry_A
N2 H2 O5 0.86 2.23 3.081(3) 168.4 2_746
N3 H3A O3 0.90 2.34 3.014(3) 132.0 .
N3 H3B O1 0.90 2.41 2.975(3) 120.9 4_576
N3 H3B O3 0.90 2.53 3.030(4) 115.2 3_767
O5 H5A O6 0.855(18) 1.90(2) 2.709(3) 158(3) .
O5 H5B O4 0.843(18) 1.89(2) 2.721(3) 168(4) 3_766
O6 H6C O4 0.852(19) 1.94(2) 2.788(3) 171(5) 2_756
O6 H6D O3 0.851(19) 1.868(19) 2.718(3) 178(4) 3_767

loop_
_geom_torsion_atom_site_label_1
_geom_torsion_atom_site_label_2
_geom_torsion_atom_site_label_3
_geom_torsion_atom_site_label_4
_geom_torsion
_geom_torsion_site_symmetry_1
_geom_torsion_site_symmetry_2
_geom_torsion_site_symmetry_3
_geom_torsion_site_symmetry_4
_geom_torsion_publ_flag
N1 C1 C4 C3 0.2(4) . . . . ?
C5 C1 C4 C3 -179.7(2) . . . . ?
O4 C3 C4 C1 178.6(2) . . . . ?
N2 C3 C4 C1 -1.3(3) . . . . ?
N1 C1 C5 O2 169.3(2) . . . . ?
C4 C1 C5 O2 -10.9(3) . . . . ?
N1 C1 C5 O1 -11.4(3) . . . . ?
C4 C1 C5 O1 168.5(2) . . . . ?
C7B C6 C7A N4 -41.3(4) . . . . ?
N3 C6 C7A N4 57.1(5) . . . . ?
N3 C6 C7B N4 -67.3(5) . . . . ?
C7A C6 C7B N4 41.2(4) . . . . ?
O3 C2 N1 C1 177.6(3) . . . . ?
N2 C2 N1 C1 -3.2(3) . . . . ?
O3 C2 N1 Cd1 -12.0(4) . . . . ?
N2 C2 N1 Cd1 167.17(16) . . . . ?
C4 C1 N1 C2 2.2(4) . . . . ?
C5 C1 N1 C2 -178.0(2) . . . . ?
C4 C1 N1 Cd1 -169.00(18) . . . . ?
C5 C1 N1 Cd1 10.9(2) . . . . ?
O4 C3 N2 C2 -179.7(2) . . . . ?
C4 C3 N2 C2 0.1(3) . . . . ?
O3 C2 N2 C3 -178.6(2) . . . . ?
N1 C2 N2 C3 2.2(4) . . . . ?
C7B C6 N3 Cd1 34.3(4) . . . . ?
C7A C6 N3 Cd1 -28.4(4) . . . . ?
C11B C10B N4 C8A -94.0(8) . . . . ?
C11B C10B N4 C7A 162.2(8) . . . . ?
C11B C10B N4 C8B -55.5(8) . . . . ?
C11B C10B N4 C7B -178.2(5) . . . . ?
C11B C10B N4 C10A -4.6(11) . . . . ?
C11B C10B N4 Cd1 73.0(7) . . . . ?
C9A C8A N4 C10B 104.3(10) . . . . ?
C9A C8A N4 C7A 168.0(9) . . . . ?
C9A C8A N4 C8B -13.1(8) . . . . ?
C9A C8A N4 C7B -146.0(11) . . . . ?
C9A C8A N4 C10A 63.8(12) . . . . ?
C9A C8A N4 Cd1 -60.7(13) . . . . ?
C6 C7A N4 C10B -165.3(6) . . . . ?
C6 C7A N4 C8A 92.9(7) . . . . ?
C6 C7A N4 C8B 91.7(10) . . . . ?
C6 C7A N4 C7B 36.3(4) . . . . ?
C6 C7A N4 C10A -157.0(6) . . . . ?
C6 C7A N4 Cd1 -50.6(4) . . . . ?
C9B C8B N4 C10B -54.5(9) . . . . ?
C9B C8B N4 C8A 26.1(11) . . . . ?
C9B C8B N4 C7A 28.0(14) . . . . ?
C9B C8B N4 C7B 72.9(7) . . . . ?
C9B C8B N4 C10A -83.7(9) . . . . ?
C9B C8B N4 Cd1 170.5(6) . . . . ?
C6 C7B N4 C10B -65.8(6) . . . . ?
C6 C7B N4 C8A -173.2(6) . . . . ?
C6 C7B N4 C7A -45.8(5) . . . . ?
C6 C7B N4 C8B 160.6(5) . . . . ?
C6 C7B N4 C10A -74.0(13) . . . . ?
C6 C7B N4 Cd1 57.1(4) . . . . ?
C11A C10A N4 C10B -51.1(12) . . . . ?
C11A C10A N4 C8A 52.8(15) . . . . ?
C11A C10A N4 C7A -62.4(13) . . . . ?
C11A C10A N4 C8B 87.9(13) . . . . ?
C11A C10A N4 C7B -39(2) . . . . ?
C11A C10A N4 Cd1 -168.1(11) . . . . ?
O2 C5 O1 Cd1 -174.67(18) . . . . ?
C1 C5 O1 Cd1 6.1(3) . . . . ?
O1 C5 O2 Cd1 8.6(4) . . . 4_575 ?
C1 C5 O2 Cd1 -172.10(14) . . . 4_575 ?
C6 N3 Cd1 O2 90.0(2) . . . 4_576 ?
C6 N3 Cd1 O1 -64.2(5) . . . . ?
C6 N3 Cd1 N1 -94.2(2) . . . . ?
C6 N3 Cd1 O5 174.0(2) . . . . ?
C6 N3 Cd1 N4 -1.3(2) . . . . ?
C5 O1 Cd1 N3 -31.8(5) . . . . ?
C5 O1 Cd1 O2 173.53(18) . . . 4_576 ?
C5 O1 Cd1 N1 -0.32(17) . . . . ?
C5 O1 Cd1 O5 90.92(18) . . . . ?
C5 O1 Cd1 N4 -92.84(19) . . . . ?
C2 N1 Cd1 N3 -2.7(2) . . . . ?
C1 N1 Cd1 N3 167.90(17) . . . . ?
C2 N1 Cd1 O2 164.6(2) . . . 4_576 ?
C1 N1 Cd1 O2 -24.8(3) . . . 4_576 ?
C2 N1 Cd1 O1 -176.6(2) . . . . ?
C1 N1 Cd1 O1 -6.07(16) . . . . ?
C2 N1 Cd1 O5 96.4(2) . . . . ?
C1 N1 Cd1 O5 -93.05(17) . . . . ?
C2 N1 Cd1 N4 -80.0(2) . . . . ?
C1 N1 Cd1 N4 90.58(17) . . . . ?
C10B N4 Cd1 N3 92.7(4) . . . . ?
C8A N4 Cd1 N3 -103.2(8) . . . . ?
C7A N4 Cd1 N3 31.0(3) . . . . ?
C8B N4 Cd1 N3 -129.6(4) . . . . ?
C7B N4 Cd1 N3 -26.2(3) . . . . ?
C10A N4 Cd1 N3 131.7(7) . . . . ?
C10B N4 Cd1 O2 -6.4(4) . . . 4_576 ?
C8A N4 Cd1 O2 157.7(8) . . . 4_576 ?
C7A N4 Cd1 O2 -68.0(3) . . . 4_576 ?
C8B N4 Cd1 O2 131.3(4) . . . 4_576 ?
C7B N4 Cd1 O2 -125.3(3) . . . 4_576 ?
C10A N4 Cd1 O2 32.7(6) . . . 4_576 ?
C10B N4 Cd1 O1 -97.6(4) . . . . ?
C8A N4 Cd1 O1 66.5(8) . . . . ?
C7A N4 Cd1 O1 -159.2(3) . . . . ?
C8B N4 Cd1 O1 40.1(4) . . . . ?
C7B N4 Cd1 O1 143.5(3) . . . . ?
C10A N4 Cd1 O1 -58.5(6) . . . . ?
C10B N4 Cd1 N1 -168.8(4) . . . . ?
C8A N4 Cd1 N1 -4.7(8) . . . . ?
C7A N4 Cd1 N1 129.5(3) . . . . ?
C8B N4 Cd1 N1 -31.1(4) . . . . ?
C7B N4 Cd1 N1 72.3(3) . . . . ?
C10A N4 Cd1 N1 -129.8(6) . . . . ?
C10B N4 Cd1 O5 46.1(10) . . . . ?
C8A N4 Cd1 O5 -149.8(10) . . . . ?
C7A N4 Cd1 O5 -15.6(10) . . . . ?
C8B N4 Cd1 O5 -176.2(8) . . . . ?
C7B N4 Cd1 O5 -72.8(9) . . . . ?
C10A N4 Cd1 O5 85.1(10) . . . . ?
